data_2228933
loop_
_publ_author_name
'Matulkov\'a, Irena'
'C\'isa\<rov\'a, Ivana'
'N\<emec, Ivan'

_publ_section_title
;
 4-Amino-1<i>H</i>-1,2,4-triazol-1-ium nitrate
;
_journal_coeditor_code ZQ2079
_journal_issue 1
_journal_name_full 'Acta Crystallographica Section E'
_journal_page_first o18
_journal_page_last o19
_journal_paper_doi 10.1107/S1600536810049949
_journal_volume 67
_journal_year 2011
_chemical_formula_iupac 'C2 H5 N4 +, N O3 -'
_chemical_formula_moiety 'C2 H5 N4 +, N O3 -'
_chemical_formula_sum 'C2 H5 N5 O3'
_chemical_formula_weight 147.11
_chemical_name_common '4-amino-1,2,4-triazol-1-ium nitrate'
_chemical_name_systematic
;
4-Amino-1<i>H</i>-1,2,4-triazol-1-ium nitrate
;
_space_group_IT_number 9
_symmetry_cell_setting monoclinic
_symmetry_space_group_name_Hall 'C -2yc'
_symmetry_space_group_name_H-M 'C 1 c 1'
_atom_sites_solution_hydrogens difmap
_atom_sites_solution_primary direct
_atom_sites_solution_secondary difmap
_audit_creation_method SHELXL-97
_cell_angle_alpha 90.00
_cell_angle_beta 96.667(3)
_cell_angle_gamma 90.00
_cell_formula_units_Z 4
_cell_length_a 9.6200(9)
_cell_length_b 5.2790(3)
_cell_length_c 11.8950(10)
_cell_measurement_reflns_used 572
_cell_measurement_temperature 293(2)
_cell_measurement_theta_max 27.5
_cell_measurement_theta_min 1.0
_cell_volume 599.99(8)
_computing_cell_refinement 'COLLECT (Hooft, 1998) and DENZO (Otwinowski & Minor, 1997)'
_computing_data_collection 'COLLECT (Hooft, 1998) and DENZO (Otwinowski & Minor, 1997)'
_computing_data_reduction 'COLLECT (Hooft, 1998) and DENZO (Otwinowski & Minor, 1997)'
_computing_molecular_graphics 'PLATON (Spek, 2009)'
_computing_publication_material 'SHELXL97 (Sheldrick, 2008)'
_computing_structure_refinement 'SHELXL97 (Sheldrick, 2008)'
_computing_structure_solution 'SIR92 (Altomare <i>et al.</i>, 1994)'
_diffrn_ambient_temperature 293(2)
_diffrn_detector_area_resol_mean 9.091
_diffrn_measured_fraction_theta_full 0.994
_diffrn_measured_fraction_theta_max 0.994
_diffrn_measurement_device_type 'Nonius KappaCCD area-detector'
_diffrn_measurement_method '\f and \w scans to fill the Ewald sphere'
_diffrn_radiation_monochromator graphite
_diffrn_radiation_source 'fine-focus sealed tube'
_diffrn_radiation_type MoK\a
_diffrn_radiation_wavelength 0.71073
_diffrn_reflns_av_R_equivalents 0.026
_diffrn_reflns_av_sigmaI/netI 0.0277
_diffrn_reflns_limit_h_max 12
_diffrn_reflns_limit_h_min -11
_diffrn_reflns_limit_k_max 6
_diffrn_reflns_limit_k_min -5
_diffrn_reflns_limit_l_max 15
_diffrn_reflns_limit_l_min -15
_diffrn_reflns_number 1867
_diffrn_reflns_theta_full 27.52
_diffrn_reflns_theta_max 27.52
_diffrn_reflns_theta_min 3.45
_diffrn_standards_number 0
_exptl_absorpt_coefficient_mu 0.148
_exptl_absorpt_correction_type none
_exptl_crystal_colour colourless
_exptl_crystal_density_diffrn 1.629
_exptl_crystal_density_method 'not measured'
_exptl_crystal_description prism
_exptl_crystal_F_000 304
_exptl_crystal_size_max 0.5
_exptl_crystal_size_mid 0.4
_exptl_crystal_size_min 0.35
_refine_diff_density_max 0.116
_refine_diff_density_min -0.141
_refine_ls_extinction_coef 0.104(8)
_refine_ls_extinction_expression Fc^*^=kFc[1+0.001xFc^2^\l^3^/sin(2\q)]^-1/4^
_refine_ls_extinction_method 'SHELXL97 (Sheldrick, 2008)'
_refine_ls_goodness_of_fit_ref 1.114
_refine_ls_hydrogen_treatment constr
_refine_ls_matrix_type full
_refine_ls_number_parameters 92
_refine_ls_number_reflns 685
_refine_ls_number_restraints 2
_refine_ls_restrained_S_all 1.112
_refine_ls_R_factor_all 0.0292
_refine_ls_R_factor_gt 0.0268
_refine_ls_shift/su_max 0.000
_refine_ls_shift/su_mean 0.000
_refine_ls_structure_factor_coef Fsqd
_refine_ls_weighting_details 'w=1/[\s^2^(Fo^2^)+(0.0382P)^2^+0.1110P] where P=(Fo^2^+2Fc^2^)/3'
_refine_ls_weighting_scheme calc
_refine_ls_wR_factor_gt 0.0701
_refine_ls_wR_factor_ref 0.0726
_reflns_number_gt 650
_reflns_number_total 685
_reflns_threshold_expression I>2\s(I)
_cod_data_source_file zq2079.cif
_cod_data_source_block I
_cod_original_sg_symbol_H-M 'C c'
_cod_database_code 2228933
_cod_database_fobs_code 2228933

loop_
_symmetry_equiv_pos_as_xyz
'x, y, z'
'x, -y, z+1/2'
'x+1/2, y+1/2, z'
'x+1/2, -y+1/2, z+1/2'

loop_
_atom_site_type_symbol
_atom_site_label
_atom_site_fract_x
_atom_site_fract_y
_atom_site_fract_z
_atom_site_U_iso_or_equiv
_atom_site_adp_type
_atom_site_calc_flag
_atom_site_refinement_flags
_atom_site_occupancy
_atom_site_disorder_assembly
_atom_site_disorder_group
N N1 0.20255(19) 0.8902(4) 0.36897(16) 0.0454(5) Uani d . 1 . .
N N2 0.08599(18) 0.8575(3) 0.42181(14) 0.0378(4) Uani d . 1 . .
H H2 0.0630 0.9678 0.4730 0.045 Uiso d R 1 . .
C C3 0.0132(2) 0.6606(4) 0.38252(16) 0.0370(4) Uani d . 1 . .
H H3 -0.0698 0.6022 0.4062 0.044 Uiso calc R 1 . .
N N4 0.08113(16) 0.5606(3) 0.30229(14) 0.0337(4) Uani d . 1 . .
C C5 0.1957(2) 0.7065(5) 0.29519(19) 0.0436(5) Uani d . 1 . .
H H5 0.2608 0.6793 0.2444 0.052 Uiso calc R 1 . .
N N6 0.0325(2) 0.3489(3) 0.23683(17) 0.0424(4) Uani d . 1 . .
H H6A 0.1058 0.2463 0.2131 0.051 Uiso d R 1 . .
H H6B -0.0266 0.4027 0.1716 0.051 Uiso d R 1 . .
N N7 0.37711(17) 0.3656(4) 0.08773(13) 0.0383(4) Uani d . 1 . .
O O1 0.49649(17) 0.2961(4) 0.06543(15) 0.0563(5) Uani d . 1 . .
O O2 0.3276(2) 0.5676(3) 0.04961(17) 0.0555(5) Uani d . 1 . .
O O3 0.31256(18) 0.2262(4) 0.14762(15) 0.0566(5) Uani d . 1 . .

loop_
_atom_site_aniso_label
_atom_site_aniso_U_11
_atom_site_aniso_U_22
_atom_site_aniso_U_33
_atom_site_aniso_U_12
_atom_site_aniso_U_13
_atom_site_aniso_U_23
N1 0.0350(9) 0.0525(10) 0.0509(10) -0.0089(8) 0.0142(8) -0.0060(8)
N2 0.0347(8) 0.0442(9) 0.0359(8) -0.0036(7) 0.0096(6) -0.0009(7)
C3 0.0324(10) 0.0446(11) 0.0350(9) -0.0038(8) 0.0088(7) 0.0027(8)
N4 0.0301(8) 0.0366(9) 0.0346(7) -0.0019(6) 0.0052(6) 0.0008(6)
C5 0.0345(10) 0.0488(12) 0.0497(12) -0.0039(9) 0.0147(9) -0.0048(9)
N6 0.0425(10) 0.0374(9) 0.0472(9) -0.0025(7) 0.0049(7) -0.0050(7)
N7 0.0354(10) 0.0448(10) 0.0354(8) 0.0046(7) 0.0067(7) -0.0015(7)
O1 0.0444(10) 0.0686(11) 0.0597(10) 0.0175(9) 0.0221(8) 0.0214(8)
O2 0.0570(10) 0.0488(10) 0.0627(10) 0.0157(8) 0.0152(8) 0.0068(8)
O3 0.0458(9) 0.0649(11) 0.0623(11) 0.0013(9) 0.0202(8) 0.0160(9)

loop_
_atom_type_symbol
_atom_type_description
_atom_type_scat_dispersion_real
_atom_type_scat_dispersion_imag
_atom_type_scat_source
C C 0.0033 0.0016 'International Tables Vol C Tables 4.2.6.8 and 6.1.1.4'
H H 0.0000 0.0000 'International Tables Vol C Tables 4.2.6.8 and 6.1.1.4'
N N 0.0061 0.0033 'International Tables Vol C Tables 4.2.6.8 and 6.1.1.4'
O O 0.0106 0.0060 'International Tables Vol C Tables 4.2.6.8 and 6.1.1.4'

loop_
_geom_angle_atom_site_label_1
_geom_angle_atom_site_label_2
_geom_angle_atom_site_label_3
_geom_angle_site_symmetry_1
_geom_angle_site_symmetry_3
_geom_angle
_geom_angle_publ_flag
C5 N1 N2 . . 103.71(17) ?
C3 N2 N1 . . 111.81(18) ?
C3 N2 H2 . . 126.9 ?
N1 N2 H2 . . 121.2 ?
N2 C3 N4 . . 106.57(17) ?
N2 C3 H3 . . 126.7 ?
N4 C3 H3 . . 126.7 ?
C3 N4 C5 . . 106.89(17) ?
C3 N4 N6 . . 123.56(17) ?
C5 N4 N6 . . 129.48(18) ?
N1 C5 N4 . . 111.00(18) ?
N1 C5 H5 . . 124.5 ?
N4 C5 H5 . . 124.5 ?
N4 N6 H6A . . 113.8 ?
N4 N6 H6B . . 110.0 ?
H6A N6 H6B . . 108.6 ?
O2 N7 O3 . . 121.80(19) ?
O2 N7 O1 . . 119.72(19) ?
O3 N7 O1 . . 118.48(19) ?

loop_
_geom_bond_atom_site_label_1
_geom_bond_atom_site_label_2
_geom_bond_site_symmetry_2
_geom_bond_distance
_geom_bond_publ_flag
N1 C5 . 1.304(3) ?
N1 N2 . 1.359(2) ?
N2 C3 . 1.309(3) ?
N2 H2 . 0.8888 ?
C3 N4 . 1.327(3) ?
C3 H3 . 0.9300 ?
N4 C5 . 1.355(3) ?
N4 N6 . 1.411(2) ?
C5 H5 . 0.9300 ?
N6 H6A . 0.9572 ?
N6 H6B . 0.9506 ?
N7 O2 . 1.232(3) ?
N7 O3 . 1.240(2) ?
N7 O1 . 1.263(2) ?

loop_
_geom_hbond_atom_site_label_D
_geom_hbond_atom_site_label_H
_geom_hbond_atom_site_label_A
_geom_hbond_site_symmetry_A
_geom_hbond_distance_DH
_geom_hbond_distance_HA
_geom_hbond_distance_DA
_geom_hbond_angle_DHA
N2 H2 O1 4_465 0.89 1.83 2.710(2) 173.
N2 H2 N7 4_465 0.89 2.53 3.315(2) 148.
N2 H2 O2 4_465 0.89 2.54 3.086(2) 120.
N6 H6A O3 . 0.96 2.22 3.077(3) 148.
N6 H6B O3 3_455 0.95 2.30 3.008(3) 131.
N6 H6B O1 3_455 0.95 2.45 3.112(3) 126.
N6 H6B O2 3_445 0.95 2.59 3.167(3) 119.
C3 H3 N1 3_445 0.93 2.45 3.299(3) 151.
C5 H5 O2 . 0.93 2.55 3.398(3) 153.

loop_
_cod_related_entry_id
_cod_related_entry_database
_cod_related_entry_code
1 ChemSpider 21425845
